data_4133205
loop_
_publ_author_name
'Qiu, Dachuan'
'Shi, Jiarong'
'Guo, Qianyu'
'Xu, Qiuxia'
'Li, Baosheng'
'Li, Yang'

_publ_section_title
;
 Cyclohexenynone Precursors: Preparation via Oxidative Dearomatization
 Strategy and Reactivity.
;
_journal_issue 41
_journal_name_full 'Journal of the American Chemical Society'
_journal_page_first 13214
_journal_page_last 13218
_journal_paper_doi 10.1021/jacs.8b08915
_journal_volume 140
_journal_year 2018
_chemical_absolute_configuration ad
_chemical_formula_sum 'C16 H16 F3 N O4 S'
_chemical_formula_weight 375.36
_space_group_IT_number 19
_space_group_name_Hall 'P 2ac 2ab'
_space_group_name_H-M_alt 'P 21 21 21'
_symmetry_cell_setting orthorhombic
_symmetry_space_group_name_H-M 'P 21 21 21'
_atom_sites_solution_hydrogens geom
_atom_sites_solution_primary direct
_atom_sites_solution_secondary difmap
_audit_creation_method SHELXL-97
_cell_angle_alpha 90.00
_cell_angle_beta 90.00
_cell_angle_gamma 90.00
_cell_formula_units_Z 4
_cell_length_a 8.6308(7)
_cell_length_b 13.3546(12)
_cell_length_c 15.5750(14)
_cell_measurement_reflns_used 2659
_cell_measurement_temperature 293(2)
_cell_measurement_theta_max 29.13
_cell_measurement_theta_min 3.32
_cell_volume 1795.2(3)
_computing_cell_refinement 'Bruker FRAMBO'
_computing_data_collection 'Bruker FRAMBO'
_computing_data_reduction 'Bruker SAINT'
_computing_molecular_graphics 'Bruker SHELXTL'
_computing_publication_material 'Bruker SHELXTL'
_computing_structure_refinement 'SHELXL-97 (Sheldrick, 1997)'
_computing_structure_solution 'SHELXS-97 (Sheldrick, 1990)'
_diffrn_ambient_temperature 293(2)
_diffrn_measured_fraction_theta_full 0.996
_diffrn_measured_fraction_theta_max 0.882
_diffrn_measurement_device_type 'multiwire proportional'
_diffrn_measurement_method 'phi and omega scans'
_diffrn_radiation_monochromator graphite
_diffrn_radiation_source 'fine-focus sealed tube'
_diffrn_radiation_type MoK\a
_diffrn_radiation_wavelength 0.71073
_diffrn_reflns_av_R_equivalents 0.0411
_diffrn_reflns_av_sigmaI/netI 0.0647
_diffrn_reflns_limit_h_max 11
_diffrn_reflns_limit_h_min -9
_diffrn_reflns_limit_k_max 15
_diffrn_reflns_limit_k_min -17
_diffrn_reflns_limit_l_max 20
_diffrn_reflns_limit_l_min -12
_diffrn_reflns_number 8463
_diffrn_reflns_theta_full 25.50
_diffrn_reflns_theta_max 29.13
_diffrn_reflns_theta_min 3.32
_exptl_absorpt_coefficient_mu 0.230
_exptl_absorpt_correction_type none
_exptl_crystal_colour yellow
_exptl_crystal_density_diffrn 1.389
_exptl_crystal_density_method 'not measured'
_exptl_crystal_description block
_exptl_crystal_F_000 776
_exptl_crystal_size_max 0.15
_exptl_crystal_size_mid 0.10
_exptl_crystal_size_min 0.10
_refine_diff_density_max 0.823
_refine_diff_density_min -0.431
_refine_diff_density_rms 0.055
_refine_ls_abs_structure_details 'Flack H D (1983), Acta Cryst. A39, 876-881'
_refine_ls_abs_structure_Flack 0.15(16)
_refine_ls_extinction_method none
_refine_ls_goodness_of_fit_ref 1.036
_refine_ls_hydrogen_treatment mixed
_refine_ls_matrix_type full
_refine_ls_number_parameters 226
_refine_ls_number_reflns 4140
_refine_ls_number_restraints 3
_refine_ls_restrained_S_all 1.036
_refine_ls_R_factor_all 0.1074
_refine_ls_R_factor_gt 0.0699
_refine_ls_shift/su_max 0.037
_refine_ls_shift/su_mean 0.002
_refine_ls_structure_factor_coef Fsqd
_refine_ls_weighting_details 'calc w=1/[\s^2^(Fo^2^)+(0.0807P)^2^+0.7659P] where P=(Fo^2^+2Fc^2^)/3'
_refine_ls_weighting_scheme calc
_refine_ls_wR_factor_gt 0.1695
_refine_ls_wR_factor_ref 0.2003
_reflns_number_gt 2659
_reflns_number_total 4140
_reflns_threshold_expression >2sigma(I)
_cod_data_source_file ja8b08915_si_004.cif
_cod_data_source_block qdc-3
_cod_depositor_comments
;
The following automatic conversions were performed:

data item '_symmetry_cell_setting' value 'Orthorhombic' was changed
to 'orthorhombic' in accordance with the
/home/saulius/struct/COD-crude-data/automatic-downloads/DataCite-retrospective/ACS/depositions/lib/dictionaries/cif_core.dic
dictionary named 'cif_core.dic' version 2.4.2 last updated on
2011-04-26.

Automatic conversion script
Id: cif_fix_values 6909 2019-04-08 15:41:33Z antanas 
;
_cod_original_sg_symbol_H-M P2(1)2(1)2(1)
_cod_database_code 4133205

loop_
_symmetry_equiv_pos_as_xyz
'x, y, z'
'-x+1/2, -y, z+1/2'
'-x, y+1/2, -z+1/2'
'x+1/2, -y+1/2, -z'

loop_
_atom_site_label
_atom_site_type_symbol
_atom_site_fract_x
_atom_site_fract_y
_atom_site_fract_z
_atom_site_U_iso_or_equiv
_atom_site_adp_type
_atom_site_occupancy
_atom_site_symmetry_multiplicity
_atom_site_calc_flag
_atom_site_refinement_flags
S1 S 0.52545(14) 0.81389(9) 0.88068(7) 0.0552(3) Uani 1 1 d .
C6 C 0.8988(4) 0.8151(3) 0.7679(3) 0.0548(11) Uani 1 1 d .
H6A H 0.8898 0.7458 0.7662 0.066 Uiso 1 1 calc R
N1 N 0.6150(4) 0.8215(3) 0.7900(2) 0.0470(8) Uani 1 1 d .
C7 C 0.7609(5) 0.8751(3) 0.7828(3) 0.0457(10) Uani 1 1 d .
C14 C 0.5932(5) 0.6841(3) 0.6862(3) 0.0553(11) Uani 1 1 d .
H14A H 0.6591 0.6453 0.7197 0.066 Uiso 1 1 calc R
O4 O 0.3656(4) 0.7972(3) 0.8647(2) 0.0798(11) Uani 1 1 d .
F3 F 0.5481(6) 0.6189(2) 0.8828(3) 0.1075(13) Uani 1 1 d .
C13 C 0.5506(5) 0.7789(3) 0.7126(3) 0.0458(9) Uani 1 1 d .
C4 C 1.0546(5) 0.9650(3) 0.7546(3) 0.0569(11) Uani 1 1 d .
F2 F 0.5392(5) 0.6881(3) 1.0074(2) 0.1128(13) Uani 1 1 d .
C8 C 0.7668(6) 0.9730(3) 0.7866(3) 0.0589(12) Uani 1 1 d .
H8A H 0.6751 1.0089 0.7930 0.071 Uiso 1 1 calc R
O1 O 1.1764(4) 1.0050(3) 0.7361(3) 0.0849(13) Uani 1 1 d .
C5 C 1.0375(5) 0.8563(3) 0.7567(3) 0.0584(11) Uani 1 1 d .
H5A H 1.1242 0.8157 0.7500 0.070 Uiso 1 1 calc R
C10 C 0.4377(6) 0.7021(4) 0.5581(3) 0.0658(13) Uani 1 1 d .
O2 O 0.9080(6) 1.1160(3) 0.7473(4) 0.1136(17) Uani 1 1 d U
C11 C 0.3947(6) 0.7979(5) 0.5875(3) 0.0707(15) Uani 1 1 d .
H11A H 0.3269 0.8365 0.5550 0.085 Uiso 1 1 calc R
C15 C 0.5363(6) 0.6475(3) 0.6086(3) 0.0632(12) Uani 1 1 d .
H15A H 0.5662 0.5840 0.5905 0.076 Uiso 1 1 calc R
C12 C 0.4516(6) 0.8353(4) 0.6640(3) 0.0603(12) Uani 1 1 d .
H12A H 0.4226 0.8988 0.6824 0.072 Uiso 1 1 calc R
F1 F 0.7446(4) 0.6942(4) 0.9319(3) 0.1196(14) Uani 1 1 d .
O3 O 0.5791(5) 0.8887(3) 0.9357(2) 0.0848(12) Uani 1 1 d .
C3 C 0.9158(6) 1.0285(4) 0.7808(5) 0.0780(14) Uani 1 1 d U
C16 C 0.5934(7) 0.6955(5) 0.9278(4) 0.0760(15) Uani 1 1 d .
C2 C 0.9593(8) 1.0686(5) 0.8810(5) 0.104(2) Uani 1 1 d U
H2A H 0.8764 1.1096 0.9022 0.156 Uiso 1 1 calc R
H2B H 1.0533 1.1071 0.8794 0.156 Uiso 1 1 calc R
H2C H 0.9730 1.0119 0.9181 0.156 Uiso 1 1 calc R
C9 C 0.3801(9) 0.6617(6) 0.4715(4) 0.110(3) Uani 1 1 d .
H9A H 0.3122 0.7098 0.4454 0.166 Uiso 1 1 calc R
H9B H 0.3249 0.6001 0.4805 0.166 Uiso 1 1 calc R
H9C H 0.4670 0.6498 0.4344 0.166 Uiso 1 1 calc R
C1 C 0.8787(9) 1.0924(5) 0.6541(6) 0.114(2) Uani 1 1 d U
H1A H 0.8716 1.1536 0.6220 0.171 Uiso 1 1 calc R
H1B H 0.7833 1.0559 0.6487 0.171 Uiso 1 1 calc R
H1C H 0.9624 1.0526 0.6320 0.171 Uiso 1 1 calc R

loop_
_atom_site_aniso_label
_atom_site_aniso_U_11
_atom_site_aniso_U_22
_atom_site_aniso_U_33
_atom_site_aniso_U_23
_atom_site_aniso_U_13
_atom_site_aniso_U_12
S1 0.0541(6) 0.0591(6) 0.0524(5) -0.0013(5) 0.0081(5) -0.0037(5)
C6 0.043(2) 0.037(2) 0.085(3) -0.006(2) 0.003(2) -0.0015(19)
N1 0.0402(17) 0.0513(19) 0.0496(18) -0.0042(17) 0.0026(16) -0.0042(17)
C7 0.039(2) 0.044(2) 0.055(2) -0.0020(19) 0.006(2) -0.0024(18)
C14 0.053(2) 0.046(2) 0.066(3) -0.006(2) -0.003(2) -0.001(2)
O4 0.0439(17) 0.114(3) 0.081(2) 0.017(2) 0.0134(18) -0.0017(19)
F3 0.160(4) 0.0597(17) 0.103(2) 0.0068(19) 0.002(3) -0.005(2)
C13 0.041(2) 0.047(2) 0.050(2) -0.0007(18) 0.007(2) -0.0073(18)
C4 0.046(2) 0.053(2) 0.072(3) -0.003(2) 0.008(3) -0.009(2)
F2 0.150(3) 0.121(3) 0.0671(18) 0.030(2) 0.023(2) 0.012(3)
C8 0.051(2) 0.038(2) 0.088(3) -0.008(2) 0.016(3) 0.0032(19)
O1 0.054(2) 0.066(2) 0.134(4) -0.007(2) 0.019(2) -0.0170(17)
C5 0.042(2) 0.048(2) 0.085(3) -0.008(2) 0.006(3) 0.000(2)
C10 0.064(3) 0.080(3) 0.053(2) -0.001(3) 0.002(2) -0.017(3)
O2 0.108(3) 0.0460(18) 0.187(4) -0.008(2) 0.023(4) -0.007(2)
C11 0.056(3) 0.094(4) 0.062(3) 0.005(3) -0.007(2) 0.005(3)
C15 0.075(3) 0.055(2) 0.060(3) -0.015(2) 0.007(3) -0.010(3)
C12 0.053(3) 0.058(3) 0.070(3) -0.001(2) -0.004(3) 0.011(2)
F1 0.080(2) 0.157(4) 0.122(3) 0.044(3) -0.015(2) 0.024(3)
O3 0.114(3) 0.077(2) 0.064(2) -0.0173(19) 0.017(2) -0.025(2)
C3 0.064(3) 0.045(2) 0.125(4) -0.021(2) 0.022(3) -0.011(2)
C16 0.077(4) 0.084(4) 0.068(3) 0.013(3) 0.000(3) -0.011(3)
C2 0.092(4) 0.091(4) 0.129(4) -0.036(4) 0.026(5) -0.029(4)
C9 0.125(6) 0.139(6) 0.066(4) -0.011(4) -0.012(4) -0.037(5)
C1 0.097(5) 0.069(4) 0.176(5) 0.026(5) 0.005(6) -0.001(4)

loop_
_atom_type_symbol
_atom_type_description
_atom_type_scat_dispersion_real
_atom_type_scat_dispersion_imag
_atom_type_scat_source
C C 0.0033 0.0016 'International Tables Vol C Tables 4.2.6.8 and 6.1.1.4'
H H 0.0000 0.0000 'International Tables Vol C Tables 4.2.6.8 and 6.1.1.4'
N N 0.0061 0.0033 'International Tables Vol C Tables 4.2.6.8 and 6.1.1.4'
O O 0.0106 0.0060 'International Tables Vol C Tables 4.2.6.8 and 6.1.1.4'
F F 0.0171 0.0103 'International Tables Vol C Tables 4.2.6.8 and 6.1.1.4'
S S 0.1246 0.1234 'International Tables Vol C Tables 4.2.6.8 and 6.1.1.4'

loop_
_geom_angle_atom_site_label_1
_geom_angle_atom_site_label_2
_geom_angle_atom_site_label_3
_geom_angle
O3 S1 O4 122.9(3)
O3 S1 N1 109.5(2)
O4 S1 N1 108.8(2)
O3 S1 C16 105.3(3)
O4 S1 C16 104.2(3)
N1 S1 C16 104.6(2)
C5 C6 C7 122.1(4)
C13 N1 C7 117.6(3)
C13 N1 S1 121.5(3)
C7 N1 S1 120.9(3)
C8 C7 N1 121.5(4)
C8 C7 C6 121.7(4)
N1 C7 C6 116.8(3)
C13 C14 C15 119.1(4)
C12 C13 C14 120.4(4)
C12 C13 N1 119.0(4)
C14 C13 N1 120.5(4)
O1 C4 C5 122.0(4)
O1 C4 C3 119.9(4)
C5 C4 C3 118.0(4)
C7 C8 C3 121.9(4)
C6 C5 C4 120.4(4)
C15 C10 C11 117.5(5)
C15 C10 C9 121.2(6)
C11 C10 C9 121.3(6)
C3 O2 C1 102.1(5)
C12 C11 C10 121.0(5)
C10 C15 C14 122.0(4)
C13 C12 C11 120.0(5)
O2 C3 C8 115.7(5)
O2 C3 C4 116.1(5)
C8 C3 C4 114.7(4)
O2 C3 C2 95.7(5)
C8 C3 C2 107.1(5)
C4 C3 C2 104.4(5)
F3 C16 F1 108.4(6)
F3 C16 F2 109.8(5)
F1 C16 F2 107.8(5)
F3 C16 S1 111.4(4)
F1 C16 S1 110.4(4)
F2 C16 S1 108.9(5)

loop_
_geom_bond_atom_site_label_1
_geom_bond_atom_site_label_2
_geom_bond_distance
S1 O3 1.396(4)
S1 O4 1.419(4)
S1 N1 1.614(4)
S1 C16 1.839(6)
C6 C5 1.329(6)
C6 C7 1.454(6)
N1 C13 1.444(5)
N1 C7 1.453(5)
C7 C8 1.310(6)
C14 C13 1.381(6)
C14 C15 1.394(6)
F3 C16 1.301(7)
C13 C12 1.367(6)
C4 O1 1.214(5)
C4 C5 1.459(6)
C4 C3 1.523(7)
F2 C16 1.328(7)
C8 C3 1.487(7)
C10 C15 1.369(7)
C10 C11 1.408(8)
C10 C9 1.537(8)
O2 C3 1.281(7)
O2 C1 1.508(10)
C11 C12 1.382(7)
F1 C16 1.307(6)
C3 C2 1.692(10)
